data_1506494
loop_
_publ_author_name
'Vaz, Bel\'en'
'Alvarez, Rosana'
'Br\"uckner, Reinhard'
'de Lera, Angel R.'

_publ_section_title
;
 The Stille reaction in the synthesis of carotenoid butenolides: synthesis
 of 6'-epi-peridinin.
;
_journal_issue 4
_journal_name_full 'Organic letters'
_journal_page_first 545
_journal_page_last 548
_journal_paper_doi 10.1021/ol0478281
_journal_volume 7
_journal_year 2005
_chemical_formula_sum 'C8 H8 Br I O3'
_chemical_formula_weight 358.95
_chemical_name_systematic
;
  ?
;
_space_group_IT_number 14
_symmetry_cell_setting monoclinic
_symmetry_space_group_name_Hall '-P 2ybc'
_symmetry_space_group_name_H-M 'P 1 21/c 1'
_atom_sites_solution_hydrogens geom
_atom_sites_solution_primary direct
_atom_sites_solution_secondary difmap
_audit_creation_method SHELXL-97
_cell_angle_alpha 90.00
_cell_angle_beta 90.470(3)
_cell_angle_gamma 90.00
_cell_formula_units_Z 4
_cell_length_a 8.0985(12)
_cell_length_b 10.4719(16)
_cell_length_c 12.3827(19)
_cell_measurement_temperature 293(2)
_cell_volume 1050.1(3)
_computing_cell_refinement 'Bruker SMART'
_computing_data_collection 'Bruker SMART'
_computing_data_reduction 'Bruker SHELXTL'
_computing_molecular_graphics 'Bruker SHELXTL'
_computing_publication_material 'Bruker SHELXTL'
_computing_structure_refinement 'SHELXL-97 (Sheldrick, 1997)'
_computing_structure_solution 'SHELXS-97 (Sheldrick, 1990)'
_diffrn_ambient_temperature 293(2)
_diffrn_measured_fraction_theta_full 0.964
_diffrn_measured_fraction_theta_max 0.964
_diffrn_measurement_device_type 'CCD area detector'
_diffrn_measurement_method 'phi and omega scans'
_diffrn_radiation_monochromator graphite
_diffrn_radiation_source 'fine-focus sealed tube'
_diffrn_radiation_type MoK\a
_diffrn_radiation_wavelength 0.71073
_diffrn_reflns_av_R_equivalents 0.0703
_diffrn_reflns_av_sigmaI/netI 0.0637
_diffrn_reflns_limit_h_max 10
_diffrn_reflns_limit_h_min -10
_diffrn_reflns_limit_k_max 13
_diffrn_reflns_limit_k_min -7
_diffrn_reflns_limit_l_max 16
_diffrn_reflns_limit_l_min -15
_diffrn_reflns_number 6305
_diffrn_reflns_theta_full 28.06
_diffrn_reflns_theta_max 28.06
_diffrn_reflns_theta_min 2.52
_exptl_absorpt_coefficient_mu 6.828
_exptl_absorpt_correction_T_max 1.000
_exptl_absorpt_correction_T_min 0.188
_exptl_absorpt_correction_type none
_exptl_crystal_colour brown
_exptl_crystal_density_diffrn 2.270
_exptl_crystal_density_method 'not measured'
_exptl_crystal_description prism
_exptl_crystal_F_000 672
_exptl_crystal_size_max .20
_exptl_crystal_size_mid .24
_exptl_crystal_size_min .32
_refine_diff_density_max 2.262
_refine_diff_density_min -2.064
_refine_diff_density_rms 0.187
_refine_ls_extinction_coef 0.0072(12)
_refine_ls_extinction_expression Fc^*^=kFc[1+0.001xFc^2^\l^3^/sin(2\q)]^-1/4^
_refine_ls_extinction_method SHELXL
_refine_ls_goodness_of_fit_ref 0.996
_refine_ls_hydrogen_treatment mixed
_refine_ls_matrix_type full
_refine_ls_number_parameters 121
_refine_ls_number_reflns 2459
_refine_ls_number_restraints 0
_refine_ls_restrained_S_all 0.996
_refine_ls_R_factor_all 0.0744
_refine_ls_R_factor_gt 0.0566
_refine_ls_shift/su_max 0.000
_refine_ls_shift/su_mean 0.000
_refine_ls_structure_factor_coef Fsqd
_refine_ls_weighting_details 'calc w=1/[\s^2^(Fo^2^)+(0.0981P)^2^+0.0000P] where P=(Fo^2^+2Fc^2^)/3'
_refine_ls_weighting_scheme calc
_refine_ls_wR_factor_gt 0.1536
_refine_ls_wR_factor_ref 0.1609
_reflns_number_gt 1779
_reflns_number_total 2459
_reflns_threshold_expression >2sigma(I)
_cod_data_source_file ol0478281si20041026_022912.cif
_cod_data_source_block ar1519s
_cod_depositor_comments
;
The following automatic conversions were performed:

'_symmetry_cell_setting' value 'Monoclinic' changed to 'monoclinic'
according to /home/saulius/struct/CIF-dictionaries/cif_core.dic
dictionary named 'cif_core.dic' version 2.4.1 from 2010-06-29.

Automatic conversion script
Id: cif_fix_values 1715 2011-07-08 13:25:40Z adriana 
;
_cod_original_sg_symbol_H-M P2(1)/c
_cod_database_code 1506494

loop_
_symmetry_equiv_pos_as_xyz
'x, y, z'
'-x, y+1/2, -z+1/2'
'-x, -y, -z'
'x, -y-1/2, z-1/2'

loop_
_atom_site_label
_atom_site_type_symbol
_atom_site_fract_x
_atom_site_fract_y
_atom_site_fract_z
_atom_site_U_iso_or_equiv
_atom_site_adp_type
_atom_site_occupancy
_atom_site_symmetry_multiplicity
_atom_site_calc_flag
_atom_site_refinement_flags
I I 0.54869(6) 0.55138(5) 0.30957(4) 0.0481(2) Uani 1 1 d .
Br Br -0.36430(13) 0.31775(11) -0.02991(7) 0.0735(4) Uani 1 1 d .
O1 O 0.1693(6) 0.2556(5) 0.1425(4) 0.0441(12) Uani 1 1 d .
H1 H 0.1831 0.3159 0.1012 0.066 Uiso 1 1 calc R
O2 O -0.0462(6) 0.4824(5) 0.1795(4) 0.0387(11) Uani 1 1 d .
O3 O -0.1604(7) 0.5763(5) 0.0374(4) 0.0547(14) Uani 1 1 d .
C1 C 0.3692(9) 0.4279(7) 0.2485(6) 0.0437(16) Uani 1 1 d .
H1A H 0.3848 0.3962 0.1792 0.052 Uiso 1 1 calc R
C2 C 0.2351(8) 0.3908(7) 0.2996(5) 0.0361(14) Uani 1 1 d .
C3 C 0.1902(12) 0.4291(10) 0.4109(6) 0.064(3) Uani 1 1 d .
H3A H 0.2872 0.4576 0.4489 0.096 Uiso 1 1 calc R
H3B H 0.1434 0.3574 0.4480 0.096 Uiso 1 1 calc R
H3C H 0.1109 0.4972 0.4079 0.096 Uiso 1 1 calc R
C4 C 0.1174(9) 0.3011(7) 0.2423(5) 0.0389(15) Uani 1 1 d .
H4 H 0.1066 0.2261 0.2891 0.047 Uiso 1 1 calc R
C5 C -0.0561(8) 0.3602(7) 0.2331(5) 0.0363(14) Uani 1 1 d .
H5 H -0.1017 0.3719 0.3055 0.044 Uiso 1 1 calc R
C6 C -0.1469(9) 0.4838(7) 0.0915(5) 0.0399(15) Uani 1 1 d .
C7 C -0.2223(9) 0.3568(8) 0.0836(6) 0.0452(16) Uani 1 1 d .
C8 C -0.1729(9) 0.2870(8) 0.1667(6) 0.0467(17) Uani 1 1 d .
H8 H -0.2071 0.2040 0.1809 0.056 Uiso 1 1 calc R

loop_
_atom_site_aniso_label
_atom_site_aniso_U_11
_atom_site_aniso_U_22
_atom_site_aniso_U_33
_atom_site_aniso_U_23
_atom_site_aniso_U_13
_atom_site_aniso_U_12
I 0.0335(3) 0.0528(4) 0.0580(3) -0.0099(2) -0.0027(2) -0.0012(2)
Br 0.0698(7) 0.0892(8) 0.0612(5) -0.0034(5) -0.0208(5) -0.0148(5)
O1 0.050(3) 0.035(3) 0.047(3) -0.004(2) 0.001(2) 0.009(2)
O2 0.038(3) 0.028(3) 0.050(3) 0.0005(19) 0.000(2) 0.0014(19)
O3 0.060(4) 0.050(3) 0.054(3) 0.016(2) 0.005(3) 0.009(3)
C1 0.039(4) 0.046(4) 0.046(4) -0.010(3) -0.001(3) -0.001(3)
C2 0.037(4) 0.035(4) 0.036(3) 0.007(3) -0.002(3) 0.002(3)
C3 0.067(6) 0.088(7) 0.037(3) -0.004(4) 0.009(4) -0.021(5)
C4 0.044(4) 0.032(4) 0.040(3) 0.006(3) -0.001(3) -0.001(3)
C5 0.037(4) 0.034(4) 0.038(3) 0.001(3) 0.004(3) -0.004(3)
C6 0.038(4) 0.043(4) 0.039(3) 0.002(3) 0.007(3) 0.007(3)
C7 0.036(4) 0.053(5) 0.046(3) -0.005(3) -0.003(3) -0.005(3)
C8 0.039(4) 0.044(4) 0.056(4) 0.005(3) 0.004(3) -0.013(3)

loop_
_atom_type_symbol
_atom_type_description
_atom_type_scat_dispersion_real
_atom_type_scat_dispersion_imag
_atom_type_scat_source
C C 0.0033 0.0016 'International Tables Vol C Tables 4.2.6.8 and 6.1.1.4'
H H 0.0000 0.0000 'International Tables Vol C Tables 4.2.6.8 and 6.1.1.4'
O O 0.0106 0.0060 'International Tables Vol C Tables 4.2.6.8 and 6.1.1.4'
Br Br -0.2901 2.4595 'International Tables Vol C Tables 4.2.6.8 and 6.1.1.4'
I I -0.4742 1.8119 'International Tables Vol C Tables 4.2.6.8 and 6.1.1.4'

loop_
_geom_angle_atom_site_label_1
_geom_angle_atom_site_label_2
_geom_angle_atom_site_label_3
_geom_angle
C6 O2 C5 110.1(5)
C2 C1 I 125.6(5)
C1 C2 C3 125.1(7)
C1 C2 C4 118.4(6)
C3 C2 C4 116.5(6)
O1 C4 C2 115.8(6)
O1 C4 C5 110.7(5)
C2 C4 C5 110.9(6)
O2 C5 C8 104.1(5)
O2 C5 C4 109.7(5)
C8 C5 C4 114.6(6)
O3 C6 O2 121.1(7)
O3 C6 C7 132.0(7)
O2 C6 C7 106.9(6)
C8 C7 C6 109.1(6)
C8 C7 Br 130.6(6)
C6 C7 Br 120.4(5)
C7 C8 C5 109.7(6)

loop_
_geom_bond_atom_site_label_1
_geom_bond_atom_site_label_2
_geom_bond_distance
I C1 2.083(7)
Br C7 1.855(7)
O1 C4 1.393(8)
O2 C6 1.355(8)
O2 C5 1.444(8)
O3 C6 1.183(9)
C1 C2 1.320(9)
C2 C3 1.483(10)
C2 C4 1.511(9)
C4 C5 1.539(9)
C5 C8 1.464(10)
C6 C7 1.466(11)
C7 C8 1.321(11)
